data_2200882
loop_
_publ_author_name
'A. Subbiah Pandi'
'D. Velmurugan'
'S. Shanmuga Sundara Raj'
'Hoong-Kun Fun'
'V. Raghukumar'

_publ_section_title
;
 A monoclinic polymorph of
 3-amino-4'-(<i>N,N</i>-diethylamino)-5-methylbiphenyl-2,4-dicarbonitrile
;
_journal_issue 3
_journal_name_full 'Acta Crystallographica Section E'
_journal_page_first o222
_journal_page_last o223
_journal_paper_doi 10.1107/S1600536802001745
_journal_volume 58
_journal_year 2002
_chemical_formula_moiety 'C19 H20 N4'
_chemical_formula_sum 'C19 H20 N4'
_chemical_formula_weight 304.39
_chemical_name_systematic
;
3-Amino-4'-(N,N-diethylamino)-5-methylbiphenyl-2,4-dicarbonitrile
;
_space_group_IT_number 14
_symmetry_cell_setting monoclinic
_symmetry_space_group_name_Hall '-P 2ybc'
_symmetry_space_group_name_H-M 'P 1 21/c 1'
_atom_sites_solution_hydrogens geom
_atom_sites_solution_primary direct
_atom_sites_solution_secondary difmap
_audit_creation_method SHELXL-97
_cell_angle_alpha 90.00
_cell_angle_beta 90.367(2)
_cell_angle_gamma 90.00
_cell_formula_units_Z 4
_cell_length_a 9.2925(4)
_cell_length_b 10.8655(3)
_cell_length_c 16.7229(5)
_cell_measurement_reflns_used 3225
_cell_measurement_temperature 293(2)
_cell_measurement_theta_max 28.31
_cell_measurement_theta_min 2.19
_cell_volume 1688.44(10)
_computing_cell_refinement 'SAINT (Siemens, 1996)'
_computing_data_collection 'SMART (Siemens, 1996)'
_computing_data_reduction SAINT
_computing_molecular_graphics 'ZORTEP (Zsolnai, 1997)'
_computing_publication_material 'SHELXL97 and WinGX (Farrugia, 1999)'
_computing_structure_refinement 'SHELXL97 (Sheldrick, 1997)'
_computing_structure_solution 'SHELXS97 (Sheldrick, 1997)'
_diffrn_ambient_temperature 293(2)
_diffrn_detector_area_resol_mean 8.33
_diffrn_measured_fraction_theta_full .998
_diffrn_measured_fraction_theta_max .998
_diffrn_measurement_device_type
;
Siemens SMART CCD area detector diffractometer
;
_diffrn_measurement_method '\w scans'
_diffrn_radiation_monochromator graphite
_diffrn_radiation_source 'fine-focus sealed tube'
_diffrn_radiation_type MoK\a
_diffrn_radiation_wavelength .71073
_diffrn_reflns_av_R_equivalents .124
_diffrn_reflns_av_sigmaI/netI .1537
_diffrn_reflns_limit_h_max 11
_diffrn_reflns_limit_h_min -11
_diffrn_reflns_limit_k_max 13
_diffrn_reflns_limit_k_min -12
_diffrn_reflns_limit_l_max 20
_diffrn_reflns_limit_l_min -20
_diffrn_reflns_number 10442
_diffrn_reflns_theta_full 26.50
_diffrn_reflns_theta_max 26.50
_diffrn_reflns_theta_min 2.19
_diffrn_standards_decay_% 0
_diffrn_standards_number 0
_exptl_absorpt_coefficient_mu .073
_exptl_absorpt_correction_T_max .990
_exptl_absorpt_correction_T_min .978
_exptl_absorpt_correction_type empirical
_exptl_absorpt_process_details '(SADABS; Sheldrick, 1996)'
_exptl_crystal_colour yellow
_exptl_crystal_density_diffrn 1.197
_exptl_crystal_density_method 'not measured'
_exptl_crystal_description slab
_exptl_crystal_F_000 648
_exptl_crystal_size_max .26
_exptl_crystal_size_mid .14
_exptl_crystal_size_min .10
_refine_diff_density_max .19
_refine_diff_density_min -.18
_refine_ls_extinction_coef .010(2)
_refine_ls_extinction_expression Fc^*^=kFc[1+0.001xFc^2^\l^3^/sin(2\q)]^-1/4^
_refine_ls_extinction_method SHELXL97
_refine_ls_goodness_of_fit_ref .92
_refine_ls_hydrogen_treatment riding
_refine_ls_matrix_type full
_refine_ls_number_parameters 209
_refine_ls_number_reflns 3496
_refine_ls_number_restraints 0
_refine_ls_restrained_S_all .92
_refine_ls_R_factor_all .212
_refine_ls_R_factor_gt .068
_refine_ls_shift/su_max <0.001
_refine_ls_shift/su_mean <0.001
_refine_ls_structure_factor_coef Fsqd
_refine_ls_weighting_details 'calc w=1/[\s^2^(Fo^2^)+(0.0674P)^2^] where P=(Fo^2^+2Fc^2^)/3'
_refine_ls_weighting_scheme calc
_refine_ls_wR_factor_gt .135
_refine_ls_wR_factor_ref .185
_reflns_number_gt 1313
_reflns_number_total 3496
_reflns_threshold_expression I>2\s(I)
_cod_data_source_file ci6096.cif
_cod_data_source_block I
_cod_depositor_comments
;
The following automatic conversions were performed:
'_symmetry_cell_setting' value 'Monoclinic' changed to 'monoclinic'
according to '/home/saulius/struct/CIF-dictionaries/cif_core.dic'
dictionary named 'cif_core.dic' version 2.4.1 from 2010-06-29.

Automatic conversion script
Id: cif_fix_enum 1527 2010-12-29 10:47:43Z saulius 

The following automatic conversions were performed:

'_symmetry_cell_setting' value 'Monoclinic' changed to 'monoclinic'
according to /home/saulius/struct/CIF-dictionaries/cif_core.dic
dictionary named 'cif_core.dic' version 2.4.1 from 2010-06-29.

Automatic conversion script
Id: cif_fix_values 1715 2011-07-08 13:25:40Z adriana 
;
_cod_original_sg_symbol_H-M 'P 21/c'
_cod_database_code 2200882
_cod_database_fobs_code 2200882

loop_
_symmetry_equiv_pos_as_xyz
'x, y, z'
'-x, y+1/2, -z+1/2'
'-x, -y, -z'
'x, -y-1/2, z-1/2'

loop_
_atom_site_label
_atom_site_fract_x
_atom_site_fract_y
_atom_site_fract_z
_atom_site_U_iso_or_equiv
_atom_site_adp_type
_atom_site_calc_flag
_atom_site_refinement_flags
_atom_site_occupancy
_atom_site_disorder_assembly
_atom_site_disorder_group
_atom_site_type_symbol
N1 1.2550(3) .1435(2) -.04938(17) .0627(10) Uani d . 1 . . N
H1A 1.3355 .1044 -.0492 .075 Uiso calc R 1 . . H
H1B 1.2323 .1895 -.0894 .075 Uiso calc R 1 . . H
N2 .9802(4) .3249(3) -.1129(2) .0769(11) Uani d . 1 . . N
N3 1.4420(4) -.0533(3) .0832(2) .0753(11) Uani d . 1 . . N
N4 .4297(3) .4792(3) .10641(17) .0527(8) Uani d . 1 . . N
C1' .8075(3) .2666(3) .08398(19) .0429(9) Uani d . 1 . . C
C2' .8091(4) .3932(3) .07514(19) .0491(9) Uani d . 1 . . C
H2' .8953 .4320 .0629 .059 Uiso calc R 1 . . H
C3' .6867(4) .4634(3) .08397(19) .0493(10) Uani d . 1 . . C
H3' .6927 .5485 .0788 .059 Uiso calc R 1 . . H
C4' .5531(3) .4092(3) .10059(19) .0432(9) Uani d . 1 . . C
C5' .5515(3) .2820(3) .1093(2) .0485(9) Uani d . 1 . . C
H5' .4652 .2423 .1203 .058 Uiso calc R 1 . . H
C6' .6752(3) .2137(3) .10183(19) .0487(9) Uani d . 1 . . C
H6' .6702 .1289 .1090 .058 Uiso calc R 1 . . H
C1 .9396(3) .1910(3) .0799(2) .0422(9) Uani d . 1 . . C
C2 1.0330(3) .1983(3) .0147(2) .0417(9) Uani d . 1 . . C
C3 1.1640(4) .1325(3) .0133(2) .0441(9) Uani d . 1 . . C
C4 1.1961(3) .0586(3) .0799(2) .0460(9) Uani d . 1 . . C
C5 1.1036(4) .0476(3) .1446(2) .0482(9) Uani d . 1 . . C
C6 .9761(4) .1141(3) .1434(2) .0527(10) Uani d . 1 . . C
H6 .9132 .1070 .1862 .063 Uiso calc R 1 . . H
C7 .9996(3) .2700(3) -.0548(2) .0519(10) Uani d . 1 . . C
C8 1.3319(4) -.0049(3) .0824(2) .0535(10) Uani d . 1 . . C
C9 1.1408(4) -.0327(3) .2149(2) .0688(12) Uani d . 1 . . C
H9A 1.0646 -.0291 .2534 .103 Uiso calc R 1 . . H
H9B 1.2287 -.0042 .2391 .103 Uiso calc R 1 . . H
H9C 1.1529 -.1161 .1972 .103 Uiso calc R 1 . . H
C10 .2906(4) .4206(3) .1182(3) .0723(12) Uani d . 1 . . C
H10A .2878 .3455 .0869 .087 Uiso calc R 1 . . H
H10B .2164 .4748 .0973 .087 Uiso calc R 1 . . H
C11 .2543(5) .3893(5) .2031(3) .1119(18) Uani d . 1 . . C
H11A .3252 .3335 .2242 .168 Uiso calc R 1 . . H
H11B .1612 .3512 .2048 .168 Uiso calc R 1 . . H
H11C .2535 .4631 .2347 .168 Uiso calc R 1 . . H
C12 .4342(4) .6127(3) .1089(2) .0602(11) Uani d . 1 . . C
H12A .3396 .6443 .0952 .072 Uiso calc R 1 . . H
H12B .5008 .6416 .0687 .072 Uiso calc R 1 . . H
C13 .4785(6) .6639(4) .1883(2) .1050(18) Uani d . 1 . . C
H13A .4118 .6376 .2284 .157 Uiso calc R 1 . . H
H13B .4791 .7522 .1857 .157 Uiso calc R 1 . . H
H13C .5732 .6349 .2018 .157 Uiso calc R 1 . . H

loop_
_atom_site_aniso_label
_atom_site_aniso_U_11
_atom_site_aniso_U_22
_atom_site_aniso_U_33
_atom_site_aniso_U_12
_atom_site_aniso_U_13
_atom_site_aniso_U_23
N1 .0456(19) .072(2) .070(2) .0191(16) .0188(17) .0173(16)
N2 .075(3) .082(3) .074(3) .022(2) .003(2) .018(2)
N3 .051(2) .077(3) .099(3) .0224(19) .013(2) .0235(19)
N4 .0386(18) .0498(19) .070(2) .0088(16) .0001(15) -.0035(15)
C1' .035(2) .047(2) .047(2) .0033(18) .0029(16) -.0006(17)
C2' .040(2) .056(2) .052(2) .0020(19) .0009(18) -.0031(18)
C3' .046(2) .045(2) .057(2) .0056(19) -.0013(19) -.0023(17)
C4' .036(2) .052(2) .042(2) .0089(18) -.0029(16) -.0037(17)
C5' .032(2) .052(2) .061(2) .0042(18) .0053(17) .0035(18)
C6' .044(2) .042(2) .060(2) .0067(19) .0037(19) .0017(17)
C1 .0278(18) .048(2) .051(2) .0044(17) .0021(17) -.0053(17)
C2 .0330(19) .041(2) .051(2) .0076(16) -.0019(17) .0019(17)
C3 .040(2) .042(2) .051(2) -.0004(17) .0045(18) -.0036(18)
C4 .0307(19) .045(2) .063(2) .0093(17) .0026(18) -.0036(18)
C5 .036(2) .053(2) .056(2) .0053(18) -.0013(18) -.0008(19)
C6 .038(2) .064(2) .055(2) .0067(19) .0065(18) .008(2)
C7 .033(2) .057(2) .066(3) .0119(19) .011(2) .001(2)
C8 .048(2) .049(2) .063(3) .002(2) .008(2) .0069(18)
C9 .053(3) .088(3) .065(3) .015(2) -.001(2) .022(2)
C10 .043(2) .068(3) .105(4) .016(2) .000(2) .001(2)
C11 .084(4) .117(4) .135(5) .006(3) .053(3) .007(3)
C12 .058(3) .054(2) .068(3) .015(2) -.012(2) -.005(2)
C13 .167(5) .071(3) .076(4) .004(3) -.015(3) -.022(3)

loop_
_atom_type_symbol
_atom_type_description
_atom_type_scat_dispersion_real
_atom_type_scat_dispersion_imag
_atom_type_scat_source
C C .0033 .0016 'International Tables Vol C Tables 4.2.6.8 and 6.1.1.4'
H H .0000 .0000 'International Tables Vol C Tables 4.2.6.8 and 6.1.1.4'
N N .0061 .0033 'International Tables Vol C Tables 4.2.6.8 and 6.1.1.4'

loop_
_geom_angle_atom_site_label_1
_geom_angle_atom_site_label_2
_geom_angle_atom_site_label_3
_geom_angle
C3 N1 H1A 120.0
C3 N1 H1B 120.0
H1A N1 H1B 120.0
C4' N4 C12 122.0(3)
C4' N4 C10 120.5(3)
C12 N4 C10 117.3(3)
C2' C1' C6' 116.3(3)
C2' C1' C1 122.5(3)
C6' C1' C1 121.0(3)
C3' C2' C1' 122.0(3)
C3' C2' H2' 119.0
C1' C2' H2' 119.0
C2' C3' C4' 121.4(3)
C2' C3' H3' 119.3
C4' C3' H3' 119.3
N4 C4' C5' 122.1(3)
N4 C4' C3' 121.3(3)
C5' C4' C3' 116.6(3)
C6' C5' C4' 121.2(3)
C6' C5' H5' 119.4
C4' C5' H5' 119.4
C5' C6' C1' 122.5(3)
C5' C6' H6' 118.7
C1' C6' H6' 118.7
C6 C1 C2 118.6(3)
C6 C1 C1' 119.8(3)
C2 C1 C1' 121.5(3)
C1 C2 C3 121.5(3)
C1 C2 C7 122.1(3)
C3 C2 C7 116.4(3)
N1 C3 C4 122.2(3)
N1 C3 C2 120.7(3)
C4 C3 C2 117.1(3)
C5 C4 C3 122.5(3)
C5 C4 C8 118.9(3)
C3 C4 C8 118.6(3)
C6 C5 C4 118.4(3)
C6 C5 C9 120.4(3)
C4 C5 C9 121.2(3)
C5 C6 C1 121.8(3)
C5 C6 H6 119.1
C1 C6 H6 119.1
N2 C7 C2 175.8(4)
N3 C8 C4 178.3(4)
C5 C9 H9A 109.5
C5 C9 H9B 109.5
H9A C9 H9B 109.5
C5 C9 H9C 109.5
H9A C9 H9C 109.5
H9B C9 H9C 109.5
N4 C10 C11 115.6(4)
N4 C10 H10A 108.4
C11 C10 H10A 108.4
N4 C10 H10B 108.4
C11 C10 H10B 108.4
H10A C10 H10B 107.4
C10 C11 H11A 109.5
C10 C11 H11B 109.5
H11A C11 H11B 109.5
C10 C11 H11C 109.5
H11A C11 H11C 109.5
H11B C11 H11C 109.5
N4 C12 C13 113.9(3)
N4 C12 H12A 108.8
C13 C12 H12A 108.8
N4 C12 H12B 108.8
C13 C12 H12B 108.8
H12A C12 H12B 107.7
C12 C13 H13A 109.5
C12 C13 H13B 109.5
H13A C13 H13B 109.5
C12 C13 H13C 109.5
H13A C13 H13C 109.5
H13B C13 H13C 109.5

loop_
_geom_bond_atom_site_label_1
_geom_bond_atom_site_label_2
_geom_bond_site_symmetry_2
_geom_bond_distance
_geom_bond_publ_flag
N1 C3 . 1.356(4) ?
N1 H1A . .86 ?
N1 H1B . .86 ?
N2 C7 . 1.153(4) ?
N3 C8 . 1.150(4) ?
N4 C4' . 1.380(4) ?
N4 C12 . 1.451(4) ?
N4 C10 . 1.456(4) ?
C1' C2' . 1.383(4) ?
C1' C6' . 1.392(4) ?
C1' C1 . 1.479(4) ?
C2' C3' . 1.379(4) ?
C2' H2' . .93 ?
C3' C4' . 1.403(4) ?
C3' H3' . .93 ?
C4' C5' . 1.390(4) ?
C5' C6' . 1.374(4) ?
C5' H5' . .93 ?
C6' H6' . .93 ?
C1 C6 . 1.391(4) ?
C1 C2 . 1.400(4) ?
C2 C3 . 1.411(4) ?
C2 C7 . 1.432(5) ?
C3 C4 . 1.404(4) ?
C4 C5 . 1.390(4) ?
C4 C8 . 1.439(5) ?
C5 C6 . 1.388(4) ?
C5 C9 . 1.503(5) ?
C6 H6 . .93 ?
C9 H9A . .96 ?
C9 H9B . .96 ?
C9 H9C . .96 ?
C10 C11 . 1.500(5) ?
C10 H10A . .97 ?
C10 H10B . .97 ?
C11 H11A . .96 ?
C11 H11B . .96 ?
C11 H11C . .96 ?
C12 C13 . 1.496(5) ?
C12 H12A . .97 ?
C12 H12B . .97 ?
C13 H13A . .96 ?
C13 H13B . .96 ?
C13 H13C . .96 ?

loop_
_geom_torsion_atom_site_label_1
_geom_torsion_atom_site_label_2
_geom_torsion_atom_site_label_3
_geom_torsion_atom_site_label_4
_geom_torsion
_geom_torsion_publ_flag
C6' C1' C2' C3' .4(5) ?
C1 C1' C2' C3' -175.9(3) ?
C1' C2' C3' C4' -1.5(5) ?
C12 N4 C4' C5' 170.9(3) yes
C10 N4 C4' C5' -3.0(5) yes
C12 N4 C4' C3' -10.3(5) yes
C10 N4 C4' C3' 175.8(3) yes
C2' C3' C4' N4 -177.5(3) ?
C2' C3' C4' C5' 1.3(5) ?
N4 C4' C5' C6' 178.8(3) ?
C3' C4' C5' C6' .0(5) ?
C4' C5' C6' C1' -1.2(5) ?
C2' C1' C6' C5' .9(5) ?
C1 C1' C6' C5' 177.3(3) ?
C2' C1' C1 C6 124.0(4) ?
C6' C1' C1 C6 -52.1(5) yes
C2' C1' C1 C2 -53.5(5) yes
C6' C1' C1 C2 130.4(3) ?
C6 C1 C2 C3 -1.9(5) ?
C1' C1 C2 C3 175.6(3) ?
C6 C1 C2 C7 176.5(3) ?
C1' C1 C2 C7 -6.0(5) ?
C1 C2 C3 N1 -178.1(3) ?
C7 C2 C3 N1 3.4(5) ?
C1 C2 C3 C4 .6(5) ?
C7 C2 C3 C4 -178.0(3) ?
N1 C3 C4 C5 179.6(3) ?
C2 C3 C4 C5 1.0(5) ?
N1 C3 C4 C8 1.6(5) ?
C2 C3 C4 C8 -177.0(3) ?
C3 C4 C5 C6 -1.1(5) ?
C8 C4 C5 C6 176.8(3) ?
C3 C4 C5 C9 179.8(3) ?
C8 C4 C5 C9 -2.3(5) ?
C4 C5 C6 C1 -.3(5) ?
C9 C5 C6 C1 178.8(3) ?
C2 C1 C6 C5 1.8(5) ?
C1' C1 C6 C5 -175.7(3) ?
C4' N4 C10 C11 83.6(4) yes
C12 N4 C10 C11 -90.5(4) ?
C4' N4 C12 C13 -77.3(4) yes
C10 N4 C12 C13 96.8(4) ?

loop_
_cod_related_entry_id
_cod_related_entry_database
_cod_related_entry_code
1 ChemSpider 9110839
